data_7047013
loop_
_publ_author_name
'Pan, Yu'
'Zhao, Aijing'
'Li, Yang'
'Li, Wenqiang'
'So, Yat-Ming'
'Yan, Xiaoming'
'He, Gaohong'

_publ_section_title
;
 Bis(oxazoline)-derived N-heterocyclic carbene ligated rare-earth metal
 complexes: synthesis, structure, and polymerization performance.
;
_journal_issue 39
_journal_name_full 'Dalton transactions (Cambridge, England : 2003)'
_journal_page_first 13815
_journal_page_last 13823
_journal_paper_doi 10.1039/c8dt02130a
_journal_volume 47
_journal_year 2018
_chemical_absolute_configuration S
_chemical_formula_sum 'C25 H53 N2 O2 Sc Si3'
_chemical_formula_weight 542.92
_space_group_crystal_system monoclinic
_space_group_IT_number 4
_space_group_name_Hall 'P 2yb'
_space_group_name_H-M_alt 'P 1 21 1'
_symmetry_space_group_name_Hall 'P 2yb'
_symmetry_space_group_name_H-M 'P 1 21 1'
_atom_sites_solution_hydrogens geom
_audit_creation_method SHELXL-2016/6
_audit_update_record
;
2018-04-29 deposited with the CCDC.
2018-07-11 downloaded from the CCDC.
;
_cell_angle_alpha 90.00(3)
_cell_angle_beta 92.97(3)
_cell_angle_gamma 90.00(3)
_cell_formula_units_Z 2
_cell_length_a 12.604(3)
_cell_length_b 9.977(2)
_cell_length_c 13.129(3)
_cell_measurement_reflns_used 9907
_cell_measurement_temperature 150(2)
_cell_measurement_theta_max 26.04
_cell_measurement_theta_min 3.52
_cell_volume 1648.8(6)
_computing_cell_refinement 'Bruker SAINT'
_computing_data_collection 'Bruker D8 QUEST'
_computing_data_reduction 'Bruker SAINT'
_computing_molecular_graphics 'Bruker SHELXTL'
_computing_publication_material 'Bruker SHELXTL'
_computing_structure_refinement 'SHELXL-2016/6 (Sheldrick, 2016)'
_computing_structure_solution 'SHELXS-97 (Sheldrick 2008)'
_diffrn_ambient_temperature 150(2)
_diffrn_measured_fraction_theta_full 0.981
_diffrn_measured_fraction_theta_max 0.982
_diffrn_measurement_device_type 'Bruker D8 QUEST'
_diffrn_measurement_method '\f and \w scans'
_diffrn_radiation_type MoK\a
_diffrn_radiation_wavelength 0.71076
_diffrn_reflns_av_R_equivalents 0.0119
_diffrn_reflns_av_unetI/netI 0.0220
_diffrn_reflns_Laue_measured_fraction_full 0.981
_diffrn_reflns_Laue_measured_fraction_max 0.982
_diffrn_reflns_limit_h_max 15
_diffrn_reflns_limit_h_min -15
_diffrn_reflns_limit_k_max 12
_diffrn_reflns_limit_k_min -12
_diffrn_reflns_limit_l_max 16
_diffrn_reflns_limit_l_min -14
_diffrn_reflns_number 12742
_diffrn_reflns_point_group_measured_fraction_full 0.949
_diffrn_reflns_point_group_measured_fraction_max 0.946
_diffrn_reflns_theta_full 25.243
_diffrn_reflns_theta_max 26.001
_diffrn_reflns_theta_min 3.518
_diffrn_source 'fine-focus sealed tube'
_exptl_absorpt_coefficient_mu 0.354
_exptl_absorpt_correction_T_max 0.956
_exptl_absorpt_correction_T_min 0.923
_exptl_absorpt_correction_type multi-scans
_exptl_absorpt_process_details 'SADABS, Sheldrick, 1996'
_exptl_crystal_colour colorless
_exptl_crystal_density_diffrn 1.094
_exptl_crystal_density_method 'not measured'
_exptl_crystal_description block
_exptl_crystal_F_000 592
_exptl_crystal_size_max 0.27
_exptl_crystal_size_mid 0.18
_exptl_crystal_size_min 0.12
_refine_diff_density_max 0.205
_refine_diff_density_min -0.129
_refine_diff_density_rms 0.026
_refine_ls_abs_structure_details
;
 Flack x determined using 2643 quotients [(I+)-(I-)]/[(I+)+(I-)]
 (Parsons, Flack and Wagner, Acta Cryst. B69 (2013) 249-259).
;
_refine_ls_abs_structure_Flack 0.011(5)
_refine_ls_extinction_method none
_refine_ls_goodness_of_fit_ref 1.037
_refine_ls_hydrogen_treatment constr
_refine_ls_matrix_type full
_refine_ls_number_parameters 298
_refine_ls_number_reflns 6139
_refine_ls_number_restraints 1
_refine_ls_restrained_S_all 1.037
_refine_ls_R_factor_all 0.0192
_refine_ls_R_factor_gt 0.0184
_refine_ls_shift/su_max 0.001
_refine_ls_shift/su_mean 0.000
_refine_ls_structure_factor_coef Fsqd
_refine_ls_weighting_details 'w=1/[\s^2^(Fo^2^)+(0.0308P)^2^+0.1322P] where P=(Fo^2^+2Fc^2^)/3'
_refine_ls_weighting_scheme calc
_refine_ls_wR_factor_gt 0.0508
_refine_ls_wR_factor_ref 0.0513
_reflns_Friedel_coverage 0.815
_reflns_Friedel_fraction_full 0.912
_reflns_Friedel_fraction_max 0.905
_reflns_number_gt 5992
_reflns_number_total 6139
_reflns_threshold_expression 'I > 2\s(I)'
_cod_data_source_file c8dt02130a2.cif
_cod_data_source_block Sc
_cod_depositor_comments 'Adding full bibliography for 7047011--7047013.cif.'
_cod_database_code 7047013
_shelx_shelxl_version_number 2016/6
_shelx_space_group_comment
;
The symmetry employed for this shelxl refinement is uniquely defined
by the following loop, which should always be used as a source of
symmetry information in preference to the above space-group names.
They are only intended as comments.
;

loop_
_space_group_symop_operation_xyz
'x, y, z'
'-x, y+1/2, -z'

loop_
_atom_site_label
_atom_site_type_symbol
_atom_site_fract_x
_atom_site_fract_y
_atom_site_fract_z
_atom_site_U_iso_or_equiv
_atom_site_adp_type
_atom_site_occupancy
_atom_site_site_symmetry_order
_atom_site_calc_flag
_atom_site_refinement_flags_posn
_atom_site_refinement_flags_adp
Sc Sc 0.26799(2) 0.67089(3) 0.28884(2) 0.01838(8) Uani 1 1 d . .
Si2 Si 0.34586(3) 0.69957(5) 0.55630(3) 0.02287(10) Uani 1 1 d . .
Si3 Si -0.00692(3) 0.72803(5) 0.31337(3) 0.02297(11) Uani 1 1 d . .
Si1 Si 0.52944(3) 0.68601(5) 0.20293(3) 0.02745(11) Uani 1 1 d . .
O1 O 0.20052(10) 0.16848(14) 0.08604(9) 0.0308(3) Uani 1 1 d . .
O2 O 0.09210(11) 0.42086(15) -0.06438(10) 0.0361(3) Uani 1 1 d . .
N2 N 0.16361(10) 0.51880(14) 0.08039(10) 0.0209(3) Uani 1 1 d . .
N1 N 0.23294(10) 0.36522(14) 0.17091(10) 0.0194(3) Uani 1 1 d . .
C18 C 0.31221(14) 0.59337(18) 0.44367(13) 0.0249(4) Uani 1 1 d . .
H18A H 0.2527 0.5353 0.4627 0.030 Uiso 1 1 calc R U
H18B H 0.3739 0.5335 0.4360 0.030 Uiso 1 1 calc R U
C13 C 0.21889(12) 0.50036(16) 0.17207(12) 0.0191(3) Uani 1 1 d . .
C7 C 0.14533(13) 0.40191(18) 0.02707(12) 0.0245(3) Uani 1 1 d . .
C6 C 0.18906(13) 0.30295(17) 0.08470(13) 0.0233(3) Uani 1 1 d . .
C14 C 0.12290(13) 0.79871(17) 0.28065(14) 0.0245(3) Uani 1 1 d . .
H14A H 0.1373 0.8767 0.3259 0.029 Uiso 1 1 calc R U
H14B H 0.1144 0.8338 0.2102 0.029 Uiso 1 1 calc R U
C22 C 0.40530(13) 0.77758(19) 0.22606(14) 0.0260(4) Uani 1 1 d . .
H22A H 0.3800 0.8182 0.1604 0.031 Uiso 1 1 calc R U
H22B H 0.4242 0.8524 0.2731 0.031 Uiso 1 1 calc R U
C9 C 0.12568(13) 0.63493(18) 0.02014(12) 0.0253(4) Uani 1 1 d . .
H9 H 0.0766 0.6895 0.0609 0.030 Uiso 1 1 calc R U
C3 C 0.20559(13) 0.24917(18) 0.33565(12) 0.0245(3) Uani 1 1 d . .
H3 H 0.2041 0.3382 0.3706 0.029 Uiso 1 1 calc R U
C5 C 0.27490(13) 0.26375(17) 0.24347(13) 0.0229(3) Uani 1 1 d . .
H5 H 0.3489 0.2883 0.2675 0.027 Uiso 1 1 calc R U
C2 C 0.09092(13) 0.2113(2) 0.30459(14) 0.0325(4) Uani 1 1 d . .
H2A H 0.0608 0.2778 0.2564 0.049 Uiso 1 1 calc R U
H2B H 0.0896 0.1227 0.2722 0.049 Uiso 1 1 calc R U
H2C H 0.0488 0.2089 0.3653 0.049 Uiso 1 1 calc R U
C4 C 0.27794(15) 0.14190(19) 0.17139(15) 0.0324(4) Uani 1 1 d . .
H4A H 0.3500 0.1307 0.1460 0.039 Uiso 1 1 calc R U
H4B H 0.2588 0.0591 0.2077 0.039 Uiso 1 1 calc R U
C10 C 0.21604(14) 0.72306(19) -0.01384(13) 0.0296(4) Uani 1 1 d . .
H10 H 0.2559 0.7558 0.0492 0.036 Uiso 1 1 calc R U
C16 C -0.07339(14) 0.6298(2) 0.20614(14) 0.0301(4) Uani 1 1 d . .
H16A H -0.1414 0.5950 0.2276 0.045 Uiso 1 1 calc R U
H16B H -0.0858 0.6883 0.1467 0.045 Uiso 1 1 calc R U
H16C H -0.0276 0.5550 0.1881 0.045 Uiso 1 1 calc R U
C19 C 0.43436(17) 0.8428(2) 0.52366(16) 0.0378(4) Uani 1 1 d . .
H19A H 0.4506 0.8969 0.5848 0.057 Uiso 1 1 calc R U
H19B H 0.5005 0.8078 0.4980 0.057 Uiso 1 1 calc R U
H19C H 0.3982 0.8986 0.4712 0.057 Uiso 1 1 calc R U
C1 C 0.25712(15) 0.1488(2) 0.41103(14) 0.0363(5) Uani 1 1 d . .
H1A H 0.3303 0.1766 0.4290 0.054 Uiso 1 1 calc R U
H1B H 0.2167 0.1458 0.4728 0.054 Uiso 1 1 calc R U
H1C H 0.2574 0.0597 0.3797 0.054 Uiso 1 1 calc R U
C8 C 0.06105(16) 0.5613(2) -0.06643(16) 0.0385(5) Uani 1 1 d . .
H8A H -0.0159 0.5696 -0.0562 0.046 Uiso 1 1 calc R U
H8B H 0.0757 0.6013 -0.1332 0.046 Uiso 1 1 calc R U
C20 C 0.41818(18) 0.6064(2) 0.66331(15) 0.0404(5) Uani 1 1 d . .
H20A H 0.4337 0.6677 0.7205 0.061 Uiso 1 1 calc R U
H20B H 0.3737 0.5326 0.6858 0.061 Uiso 1 1 calc R U
H20C H 0.4848 0.5703 0.6395 0.061 Uiso 1 1 calc R U
C15 C 0.01211(16) 0.6029(2) 0.42022(15) 0.0403(5) Uani 1 1 d . .
H15A H -0.0570 0.5662 0.4369 0.060 Uiso 1 1 calc R U
H15B H 0.0582 0.5301 0.3989 0.060 Uiso 1 1 calc R U
H15C H 0.0450 0.6474 0.4805 0.060 Uiso 1 1 calc R U
C23 C 0.50402(17) 0.5067(2) 0.1640(2) 0.0484(6) Uani 1 1 d . .
H23A H 0.5717 0.4624 0.1527 0.073 Uiso 1 1 calc R U
H23B H 0.4682 0.4600 0.2182 0.073 Uiso 1 1 calc R U
H23C H 0.4589 0.5045 0.1010 0.073 Uiso 1 1 calc R U
C25 C 0.61630(14) 0.6787(3) 0.32314(16) 0.0428(5) Uani 1 1 d . .
H25A H 0.6818 0.6301 0.3102 0.064 Uiso 1 1 calc R U
H25B H 0.6339 0.7700 0.3459 0.064 Uiso 1 1 calc R U
H25C H 0.5786 0.6323 0.3762 0.064 Uiso 1 1 calc R U
C21 C 0.22361(16) 0.7736(3) 0.60934(17) 0.0424(5) Uani 1 1 d . .
H21A H 0.2439 0.8292 0.6687 0.064 Uiso 1 1 calc R U
H21B H 0.1865 0.8290 0.5571 0.064 Uiso 1 1 calc R U
H21C H 0.1765 0.7014 0.6299 0.064 Uiso 1 1 calc R U
C12 C 0.17123(19) 0.8458(2) -0.07026(17) 0.0449(5) Uani 1 1 d . .
H12A H 0.1210 0.8918 -0.0277 0.067 Uiso 1 1 calc R U
H12B H 0.2294 0.9069 -0.0850 0.067 Uiso 1 1 calc R U
H12C H 0.1345 0.8177 -0.1343 0.067 Uiso 1 1 calc R U
C11 C 0.29470(17) 0.6480(3) -0.07704(18) 0.0499(6) Uani 1 1 d . .
H11A H 0.3507 0.7096 -0.0966 0.075 Uiso 1 1 calc R U
H11B H 0.3264 0.5743 -0.0367 0.075 Uiso 1 1 calc R U
H11C H 0.2576 0.6120 -0.1385 0.075 Uiso 1 1 calc R U
C17 C -0.10217(16) 0.8607(2) 0.3527(2) 0.0449(5) Uani 1 1 d . .
H17A H -0.1695 0.8188 0.3692 0.067 Uiso 1 1 calc R U
H17B H -0.0719 0.9080 0.4128 0.067 Uiso 1 1 calc R U
H17C H -0.1149 0.9244 0.2966 0.067 Uiso 1 1 calc R U
C24 C 0.6079(2) 0.7637(3) 0.1010(2) 0.0652(8) Uani 1 1 d . .
H24A H 0.6724 0.7110 0.0923 0.098 Uiso 1 1 calc R U
H24B H 0.5649 0.7653 0.0367 0.098 Uiso 1 1 calc R U
H24C H 0.6275 0.8555 0.1208 0.098 Uiso 1 1 calc R U

loop_
_atom_site_aniso_label
_atom_site_aniso_U_11
_atom_site_aniso_U_22
_atom_site_aniso_U_33
_atom_site_aniso_U_23
_atom_site_aniso_U_13
_atom_site_aniso_U_12
Sc 0.01778(13) 0.01674(15) 0.02053(14) -0.00166(12) 0.00014(10) -0.00112(12)
Si2 0.0239(2) 0.0233(2) 0.0213(2) -0.00263(17) -0.00058(15) 0.00113(18)
Si3 0.01881(19) 0.0232(2) 0.0270(2) -0.00622(18) 0.00248(16) -0.00112(17)
Si1 0.02158(19) 0.0303(3) 0.0310(2) 0.0028(2) 0.00661(16) -0.0034(2)
O1 0.0429(7) 0.0187(6) 0.0306(6) -0.0042(5) 0.0000(5) -0.0004(6)
O2 0.0484(8) 0.0355(8) 0.0229(6) -0.0022(6) -0.0131(5) 0.0017(6)
N2 0.0240(6) 0.0199(7) 0.0186(6) 0.0007(5) -0.0002(5) 0.0024(6)
N1 0.0211(6) 0.0180(7) 0.0188(6) 0.0008(5) -0.0006(5) -0.0014(6)
C18 0.0261(8) 0.0247(9) 0.0237(8) -0.0031(7) -0.0012(7) 0.0006(7)
C13 0.0199(7) 0.0182(8) 0.0192(7) 0.0021(6) 0.0018(6) 0.0000(6)
C7 0.0276(8) 0.0263(9) 0.0194(8) -0.0027(7) -0.0020(6) -0.0018(7)
C6 0.0275(8) 0.0200(8) 0.0225(8) -0.0043(6) 0.0020(7) -0.0019(7)
C14 0.0219(8) 0.0202(8) 0.0313(9) -0.0028(7) 0.0014(7) -0.0013(7)
C22 0.0225(8) 0.0251(9) 0.0302(9) 0.0006(7) 0.0006(7) -0.0029(7)
C9 0.0285(8) 0.0248(9) 0.0224(8) 0.0049(7) 0.0002(6) 0.0084(7)
C3 0.0285(8) 0.0217(9) 0.0230(8) 0.0027(7) -0.0011(6) -0.0041(7)
C5 0.0229(7) 0.0173(8) 0.0282(8) 0.0048(7) -0.0019(6) 0.0005(6)
C2 0.0262(8) 0.0394(11) 0.0318(9) 0.0068(8) 0.0009(7) -0.0044(8)
C4 0.0384(9) 0.0226(10) 0.0363(10) 0.0026(7) 0.0018(8) 0.0074(8)
C10 0.0356(9) 0.0275(9) 0.0256(8) 0.0069(7) -0.0007(7) 0.0018(8)
C16 0.0275(8) 0.0319(10) 0.0310(9) -0.0059(8) 0.0021(7) -0.0060(8)
C19 0.0424(11) 0.0319(10) 0.0393(11) -0.0051(9) 0.0046(9) -0.0093(9)
C1 0.0398(9) 0.0360(12) 0.0321(9) 0.0120(8) -0.0091(7) -0.0082(9)
C8 0.0401(10) 0.0359(11) 0.0379(11) 0.0079(9) -0.0137(8) -0.0001(9)
C20 0.0508(12) 0.0437(12) 0.0261(9) 0.0012(9) -0.0052(9) 0.0076(10)
C15 0.0337(10) 0.0538(14) 0.0337(10) 0.0088(10) 0.0043(8) -0.0056(10)
C23 0.0356(10) 0.0403(13) 0.0693(15) -0.0167(11) 0.0026(10) 0.0027(10)
C25 0.0282(8) 0.0479(12) 0.0513(11) 0.0006(11) -0.0061(8) 0.0019(10)
C21 0.0342(10) 0.0521(13) 0.0413(11) -0.0157(10) 0.0040(9) 0.0067(10)
C12 0.0595(13) 0.0315(11) 0.0442(12) 0.0151(9) 0.0066(10) 0.0076(10)
C11 0.0423(11) 0.0526(15) 0.0566(13) 0.0202(12) 0.0197(10) 0.0113(11)
C17 0.0285(9) 0.0404(12) 0.0669(15) -0.0194(11) 0.0118(9) 0.0016(9)
C24 0.0558(14) 0.077(2) 0.0667(17) 0.0242(15) 0.0347(13) 0.0019(14)

loop_
_atom_type_symbol
_atom_type_description
_atom_type_scat_dispersion_real
_atom_type_scat_dispersion_imag
_atom_type_scat_source
C C 0.0033 0.0016 'International Tables Vol C Tables 4.2.6.8 and 6.1.1.4'
H H 0.0000 0.0000 'International Tables Vol C Tables 4.2.6.8 and 6.1.1.4'
N N 0.0061 0.0033 'International Tables Vol C Tables 4.2.6.8 and 6.1.1.4'
O O 0.0106 0.0060 'International Tables Vol C Tables 4.2.6.8 and 6.1.1.4'
Sc Sc 0.2519 0.3716 'International Tables Vol C Tables 4.2.6.8 and 6.1.1.4'
Si Si 0.0817 0.0704 'International Tables Vol C Tables 4.2.6.8 and 6.1.1.4'

loop_
_geom_angle_atom_site_label_1
_geom_angle_atom_site_label_2
_geom_angle_atom_site_label_3
_geom_angle
C18 Sc C22 110.04(7)
C18 Sc C14 114.23(7)
C22 Sc C14 111.13(7)
C18 Sc C13 112.97(6)
C22 Sc C13 106.74(7)
C14 Sc C13 101.25(6)
C18 Si2 C21 111.33(9)
C18 Si2 C19 111.59(9)
C21 Si2 C19 107.12(11)
C18 Si2 C20 113.33(10)
C21 Si2 C20 107.06(10)
C19 Si2 C20 106.04(10)
C14 Si3 C16 112.97(8)
C14 Si3 C17 112.37(9)
C16 Si3 C17 107.90(10)
C14 Si3 C15 110.18(9)
C16 Si3 C15 104.33(10)
C17 Si3 C15 108.71(11)
C22 Si1 C24 113.28(11)
C22 Si1 C25 110.05(9)
C24 Si1 C25 108.08(12)
C22 Si1 C23 112.34(9)
C24 Si1 C23 106.76(14)
C25 Si1 C23 105.97(12)
C6 O1 C4 104.80(14)
C7 O2 C8 105.70(14)
C13 N2 C7 113.43(14)
C13 N2 C9 135.62(14)
C7 N2 C9 110.73(13)
C13 N1 C6 114.09(14)
C13 N1 C5 135.92(14)
C6 N1 C5 109.67(14)
Si2 C18 Sc 124.66(10)
Si2 C18 H18A 106.2
Sc C18 H18A 106.2
Si2 C18 H18B 106.2
Sc C18 H18B 106.2
H18A C18 H18B 106.4
N1 C13 N2 100.58(14)
N1 C13 Sc 133.99(12)
N2 C13 Sc 125.43(11)
C6 C7 O2 140.27(17)
C6 C7 N2 106.48(14)
O2 C7 N2 113.24(15)
C7 C6 O1 141.07(17)
C7 C6 N1 105.42(15)
O1 C6 N1 113.48(15)
Si3 C14 Sc 120.24(9)
Si3 C14 H14A 107.3
Sc C14 H14A 107.3
Si3 C14 H14B 107.3
Sc C14 H14B 107.3
H14A C14 H14B 106.9
Si1 C22 Sc 120.32(9)
Si1 C22 H22A 107.2
Sc C22 H22A 107.2
Si1 C22 H22B 107.2
Sc C22 H22B 107.2
H22A C22 H22B 106.9
N2 C9 C10 112.68(14)
N2 C9 C8 99.49(14)
C10 C9 C8 115.57(15)
N2 C9 H9 109.6
C10 C9 H9 109.6
C8 C9 H9 109.6
C2 C3 C1 112.00(15)
C2 C3 C5 112.45(14)
C1 C3 C5 109.41(14)
C2 C3 H3 107.6
C1 C3 H3 107.6
C5 C3 H3 107.6
N1 C5 C3 112.07(14)
N1 C5 C4 99.49(13)
C3 C5 C4 116.23(15)
N1 C5 H5 109.5
C3 C5 H5 109.5
C4 C5 H5 109.5
C3 C2 H2A 109.5
C3 C2 H2B 109.5
H2A C2 H2B 109.5
C3 C2 H2C 109.5
H2A C2 H2C 109.5
H2B C2 H2C 109.5
O1 C4 C5 106.77(14)
O1 C4 H4A 110.4
C5 C4 H4A 110.4
O1 C4 H4B 110.4
C5 C4 H4B 110.4
H4A C4 H4B 108.6
C11 C10 C9 113.18(17)
C11 C10 C12 111.45(16)
C9 C10 C12 110.01(16)
C11 C10 H10 107.3
C9 C10 H10 107.3
C12 C10 H10 107.3
Si3 C16 H16A 109.5
Si3 C16 H16B 109.5
H16A C16 H16B 109.5
Si3 C16 H16C 109.5
H16A C16 H16C 109.5
H16B C16 H16C 109.5
Si2 C19 H19A 109.5
Si2 C19 H19B 109.5
H19A C19 H19B 109.5
Si2 C19 H19C 109.5
H19A C19 H19C 109.5
H19B C19 H19C 109.5
C3 C1 H1A 109.5
C3 C1 H1B 109.5
H1A C1 H1B 109.5
C3 C1 H1C 109.5
H1A C1 H1C 109.5
H1B C1 H1C 109.5
O2 C8 C9 108.22(14)
O2 C8 H8A 110.1
C9 C8 H8A 110.1
O2 C8 H8B 110.1
C9 C8 H8B 110.1
H8A C8 H8B 108.4
Si2 C20 H20A 109.5
Si2 C20 H20B 109.5
H20A C20 H20B 109.5
Si2 C20 H20C 109.5
H20A C20 H20C 109.5
H20B C20 H20C 109.5
Si3 C15 H15A 109.5
Si3 C15 H15B 109.5
H15A C15 H15B 109.5
Si3 C15 H15C 109.5
H15A C15 H15C 109.5
H15B C15 H15C 109.5
Si1 C23 H23A 109.5
Si1 C23 H23B 109.5
H23A C23 H23B 109.5
Si1 C23 H23C 109.5
H23A C23 H23C 109.5
H23B C23 H23C 109.5
Si1 C25 H25A 109.5
Si1 C25 H25B 109.5
H25A C25 H25B 109.5
Si1 C25 H25C 109.5
H25A C25 H25C 109.5
H25B C25 H25C 109.5
Si2 C21 H21A 109.5
Si2 C21 H21B 109.5
H21A C21 H21B 109.5
Si2 C21 H21C 109.5
H21A C21 H21C 109.5
H21B C21 H21C 109.5
C10 C12 H12A 109.5
C10 C12 H12B 109.5
H12A C12 H12B 109.5
C10 C12 H12C 109.5
H12A C12 H12C 109.5
H12B C12 H12C 109.5
C10 C11 H11A 109.5
C10 C11 H11B 109.5
H11A C11 H11B 109.5
C10 C11 H11C 109.5
H11A C11 H11C 109.5
H11B C11 H11C 109.5
Si3 C17 H17A 109.5
Si3 C17 H17B 109.5
H17A C17 H17B 109.5
Si3 C17 H17C 109.5
H17A C17 H17C 109.5
H17B C17 H17C 109.5
Si1 C24 H24A 109.5
Si1 C24 H24B 109.5
H24A C24 H24B 109.5
Si1 C24 H24C 109.5
H24A C24 H24C 109.5
H24B C24 H24C 109.5

loop_
_geom_bond_atom_site_label_1
_geom_bond_atom_site_label_2
_geom_bond_distance
Sc C18 2.2188(19)
Sc C22 2.2261(19)
Sc C14 2.2276(18)
Sc C13 2.3515(18)
Si2 C18 1.8504(18)
Si2 C21 1.875(2)
Si2 C19 1.876(2)
Si2 C20 1.880(2)
Si3 C14 1.8526(17)
Si3 C16 1.8765(19)
Si3 C17 1.877(2)
Si3 C15 1.884(2)
Si1 C22 1.8505(19)
Si1 C24 1.872(2)
Si1 C25 1.875(2)
Si1 C23 1.883(2)
O1 C6 1.349(2)
O1 C4 1.471(2)
O2 C7 1.358(2)
O2 C8 1.454(3)
N2 C13 1.371(2)
N2 C7 1.373(2)
N2 C9 1.469(2)
N1 C13 1.360(2)
N1 C6 1.381(2)
N1 C5 1.470(2)
C18 H18A 0.9900
C18 H18B 0.9900
C7 C6 1.345(3)
C14 H14A 0.9900
C14 H14B 0.9900
C22 H22A 0.9900
C22 H22B 0.9900
C9 C10 1.524(3)
C9 C8 1.549(3)
C9 H9 1.0000
C3 C2 1.529(2)
C3 C1 1.529(2)
C3 C5 1.536(2)
C3 H3 1.0000
C5 C4 1.542(3)
C5 H5 1.0000
C2 H2A 0.9800
C2 H2B 0.9800
C2 H2C 0.9800
C4 H4A 0.9900
C4 H4B 0.9900
C10 C11 1.522(3)
C10 C12 1.525(3)
C10 H10 1.0000
C16 H16A 0.9800
C16 H16B 0.9800
C16 H16C 0.9800
C19 H19A 0.9800
C19 H19B 0.9800
C19 H19C 0.9800
C1 H1A 0.9800
C1 H1B 0.9800
C1 H1C 0.9800
C8 H8A 0.9900
C8 H8B 0.9900
C20 H20A 0.9800
C20 H20B 0.9800
C20 H20C 0.9800
C15 H15A 0.9800
C15 H15B 0.9800
C15 H15C 0.9800
C23 H23A 0.9800
C23 H23B 0.9800
C23 H23C 0.9800
C25 H25A 0.9800
C25 H25B 0.9800
C25 H25C 0.9800
C21 H21A 0.9800
C21 H21B 0.9800
C21 H21C 0.9800
C12 H12A 0.9800
C12 H12B 0.9800
C12 H12C 0.9800
C11 H11A 0.9800
C11 H11B 0.9800
C11 H11C 0.9800
C17 H17A 0.9800
C17 H17B 0.9800
C17 H17C 0.9800
C24 H24A 0.9800
C24 H24B 0.9800
C24 H24C 0.9800

loop_
_geom_torsion_atom_site_label_1
_geom_torsion_atom_site_label_2
_geom_torsion_atom_site_label_3
_geom_torsion_atom_site_label_4
_geom_torsion
C21 Si2 C18 Sc 76.70(14)
C19 Si2 C18 Sc -42.93(13)
C20 Si2 C18 Sc -162.55(10)
C6 N1 C13 N2 -0.29(18)
C5 N1 C13 N2 -172.95(16)
C6 N1 C13 Sc 179.65(12)
C5 N1 C13 Sc 7.0(3)
C7 N2 C13 N1 0.02(17)
C9 N2 C13 N1 -173.93(17)
C7 N2 C13 Sc -179.93(11)
C9 N2 C13 Sc 6.1(3)
C8 O2 C7 C6 173.8(2)
C8 O2 C7 N2 -7.3(2)
C13 N2 C7 C6 0.26(19)
C9 N2 C7 C6 175.73(14)
C13 N2 C7 O2 -178.99(14)
C9 N2 C7 O2 -3.5(2)
O2 C7 C6 O1 -3.8(4)
N2 C7 C6 O1 177.3(2)
O2 C7 C6 N1 178.5(2)
N2 C7 C6 N1 -0.41(18)
C4 O1 C6 C7 170.1(2)
C4 O1 C6 N1 -12.32(19)
C13 N1 C6 C7 0.46(19)
C5 N1 C6 C7 175.04(14)
C13 N1 C6 O1 -177.95(14)
C5 N1 C6 O1 -3.4(2)
C16 Si3 C14 Sc -80.90(12)
C17 Si3 C14 Sc 156.72(11)
C15 Si3 C14 Sc 35.33(13)
C24 Si1 C22 Sc 153.98(14)
C25 Si1 C22 Sc -84.91(13)
C23 Si1 C22 Sc 32.90(14)
C13 N2 C9 C10 62.8(2)
C7 N2 C9 C10 -111.23(16)
C13 N2 C9 C8 -174.20(18)
C7 N2 C9 C8 11.73(17)
C13 N1 C5 C3 65.8(2)
C6 N1 C5 C3 -107.10(16)
C13 N1 C5 C4 -170.76(18)
C6 N1 C5 C4 16.36(17)
C2 C3 C5 N1 58.4(2)
C1 C3 C5 N1 -176.53(14)
C2 C3 C5 C4 -55.1(2)
C1 C3 C5 C4 70.01(19)
C6 O1 C4 C5 22.45(18)
N1 C5 C4 O1 -23.26(17)
C3 C5 C4 O1 97.21(17)
N2 C9 C10 C11 58.0(2)
C8 C9 C10 C11 -55.4(2)
N2 C9 C10 C12 -176.58(15)
C8 C9 C10 C12 70.0(2)
C7 O2 C8 C9 14.8(2)
N2 C9 C8 O2 -15.88(19)
C10 C9 C8 O2 105.01(18)
